data_4342063
loop_
_publ_author_name
'Li, Ming'
'Yao, Yi'
'Ding, Jie'
'Liu, Lu'
'Qin, Jianhua'
'Zhao, Yaopeng'
'Hou, Hongwei'
'Fan, Yaoting'

_publ_section_title
;
 Spectroscopic and Crystallographic Investigations of Novel BODIPY-Derived
 Metal-Organic Frameworks.
;
_journal_issue 4
_journal_name_full 'Inorganic chemistry'
_journal_page_first 1346
_journal_page_last 1353
_journal_paper_doi 10.1021/ic502219y
_journal_volume 54
_journal_year 2015
_chemical_formula_moiety 'C27 H23 B Cd F2 N3 O4'
_chemical_formula_sum 'C27 H23 B Cd F2 N3 O4'
_chemical_formula_weight 614.69
_chemical_name_systematic
; 
 ? 
;
_space_group_IT_number 15
_symmetry_cell_setting monoclinic
_symmetry_space_group_name_Hall '-C 2yc'
_symmetry_space_group_name_H-M 'C 1 2/c 1'
_atom_sites_solution_hydrogens geom
_atom_sites_solution_primary direct
_atom_sites_solution_secondary difmap
_audit_creation_method SHELXL-97
_cell_angle_alpha 90.00
_cell_angle_beta 97.83(3)
_cell_angle_gamma 90.00
_cell_formula_units_Z 8
_cell_length_a 21.466(4)
_cell_length_b 21.361(4)
_cell_length_c 16.675(3)
_cell_measurement_temperature 293(2)
_cell_volume 7575(2)
_computing_structure_refinement 'SHELXL-97 (Sheldrick, 1997)'
_computing_structure_solution 'SHELXS-97 (Sheldrick, 1990)'
_diffrn_ambient_temperature 293(2)
_diffrn_measured_fraction_theta_full 0.985
_diffrn_measured_fraction_theta_max 0.985
_diffrn_radiation_monochromator graphite
_diffrn_radiation_source 'fine-focus sealed tube'
_diffrn_radiation_type MoK\a
_diffrn_radiation_wavelength 0.71073
_diffrn_reflns_av_R_equivalents 0.0610
_diffrn_reflns_av_sigmaI/netI 0.0529
_diffrn_reflns_limit_h_max 24
_diffrn_reflns_limit_h_min -26
_diffrn_reflns_limit_k_max 25
_diffrn_reflns_limit_k_min -25
_diffrn_reflns_limit_l_max 20
_diffrn_reflns_limit_l_min -20
_diffrn_reflns_number 34416
_diffrn_reflns_theta_full 25.50
_diffrn_reflns_theta_max 25.50
_diffrn_reflns_theta_min 1.91
_exptl_absorpt_coefficient_mu 0.613
_exptl_absorpt_correction_T_max 0.8770
_exptl_absorpt_correction_T_min 0.8187
_exptl_absorpt_correction_type multi-scan
_exptl_crystal_colour dark-red
_exptl_crystal_density_diffrn 1.078
_exptl_crystal_density_method 'not measured'
_exptl_crystal_description block-shape
_exptl_crystal_F_000 2472
_exptl_crystal_size_max 0.34
_exptl_crystal_size_mid 0.24
_exptl_crystal_size_min 0.22
_platon_squeeze_details ' ?'
_refine_diff_density_max 0.766
_refine_diff_density_min -0.510
_refine_diff_density_rms 0.118
_refine_ls_extinction_method none
_refine_ls_goodness_of_fit_ref 1.009
_refine_ls_hydrogen_treatment mixed
_refine_ls_matrix_type full
_refine_ls_number_parameters 347
_refine_ls_number_reflns 6950
_refine_ls_number_restraints 31
_refine_ls_restrained_S_all 1.011
_refine_ls_R_factor_all 0.0853
_refine_ls_R_factor_gt 0.0728
_refine_ls_shift/su_max 0.008
_refine_ls_shift/su_mean 0.001
_refine_ls_structure_factor_coef Fsqd
_refine_ls_weighting_details 'calc w=1/[\s^2^(Fo^2^)+(0.2121P)^2^+3.0485P] where P=(Fo^2^+2Fc^2^)/3'
_refine_ls_weighting_scheme calc
_refine_ls_wR_factor_gt 0.2548
_refine_ls_wR_factor_ref 0.2714
_reflns_number_gt 6140
_reflns_number_total 6950
_reflns_threshold_expression >2sigma(I)
_cod_data_source_file ic502219y_si_002.cif
_cod_data_source_block 5
_cod_depositor_comments 'Adding full bibliography for 4342059--4342063.cif.'
_cod_original_sg_symbol_H-M C2/c
_cod_database_code 4342063

loop_
_symmetry_equiv_pos_as_xyz
'x, y, z'
'-x, y, -z+1/2'
'x+1/2, y+1/2, z'
'-x+1/2, y+1/2, -z+1/2'
'-x, -y, -z'
'x, -y, z-1/2'
'-x+1/2, -y+1/2, -z'
'x+1/2, -y+1/2, z-1/2'

loop_
_atom_site_label
_atom_site_type_symbol
_atom_site_fract_x
_atom_site_fract_y
_atom_site_fract_z
_atom_site_U_iso_or_equiv
_atom_site_adp_type
_atom_site_occupancy
_atom_site_symmetry_multiplicity
_atom_site_calc_flag
_atom_site_refinement_flags
Cd1 Cd -0.008837(19) -0.124843(19) 0.65815(2) 0.0296(2) Uani 1 1 d .
F1 F 0.2737(4) 0.1277(3) 0.9272(4) 0.114(3) Uani 1 1 d .
F2 F 0.1955(4) 0.1948(3) 0.8733(5) 0.122(3) Uani 1 1 d .
O1 O 0.0768(2) -0.0470(2) 0.8482(3) 0.0556(14) Uani 1 1 d .
O2 O 0.0671(2) -0.0567(2) 0.7131(3) 0.0545(14) Uani 1 1 d .
O3 O 0.4353(3) 0.3031(3) 0.8245(3) 0.0714(18) Uani 1 1 d .
O4 O 0.4186(3) 0.3094(3) 0.6907(3) 0.0661(16) Uani 1 1 d .
N1 N -0.0170(3) -0.1344(2) 0.5221(4) 0.0431(14) Uani 1 1 d .
N2 N 0.2849(3) 0.1792(3) 0.8026(4) 0.0631(19) Uani 1 1 d .
N3 N 0.2062(3) 0.0943(3) 0.8096(3) 0.0490(15) Uani 1 1 d .
C1 C -0.0304(5) -0.1513(7) 0.2637(5) 0.107(4) Uani 1 1 d .
H1A H -0.0521 -0.1899 0.2467 0.128 Uiso 1 1 calc R
H1B H -0.0551 -0.1168 0.2386 0.128 Uiso 1 1 calc R
C2 C -0.0259(5) -0.1455(6) 0.3546(5) 0.079(3) Uani 1 1 d .
C3 C -0.0106(6) -0.1951(5) 0.4044(5) 0.104(4) Uani 1 1 d .
H3 H -0.0027 -0.2340 0.3827 0.125 Uiso 1 1 calc R
C4 C -0.0067(5) -0.1877(4) 0.4880(4) 0.078(3) Uani 1 1 d .
H4 H 0.0037 -0.2223 0.5210 0.094 Uiso 1 1 calc R
C5 C -0.0307(4) -0.0861(4) 0.4735(5) 0.059(2) Uani 1 1 d .
H5 H -0.0371 -0.0473 0.4962 0.071 Uiso 1 1 calc R
C6 C -0.0357(5) -0.0907(5) 0.3913(5) 0.078(3) Uani 1 1 d .
H6 H -0.0461 -0.0553 0.3599 0.094 Uiso 1 1 calc R
C7 C 0.0913(3) -0.0339(3) 0.7779(4) 0.0431(16) Uani 1 1 d .
C8 C 0.1430(4) 0.0653(4) 0.9180(5) 0.063(2) Uani 1 1 d .
H8A H 0.1646 0.0352 0.9545 0.094 Uiso 1 1 calc R
H8B H 0.0985 0.0587 0.9144 0.094 Uiso 1 1 calc R
H8C H 0.1531 0.1068 0.9376 0.094 Uiso 1 1 calc R
C9 C 0.1633(3) 0.0574(3) 0.8343(4) 0.0444(16) Uani 1 1 d .
C10 C 0.1419(3) 0.0133(3) 0.7743(4) 0.0454(17) Uani 1 1 d .
C11 C 0.1739(4) 0.0243(3) 0.7105(4) 0.0494(18) Uani 1 1 d .
C12 C 0.1699(4) -0.0124(4) 0.6298(5) 0.068(2) Uani 1 1 d .
H12A H 0.1415 -0.0470 0.6309 0.102 Uiso 1 1 calc R
H12B H 0.2109 -0.0278 0.6230 0.102 Uiso 1 1 calc R
H12C H 0.1549 0.0148 0.5856 0.102 Uiso 1 1 calc R
C13 C 0.2141(3) 0.0765(4) 0.7317(4) 0.0495(18) Uani 1 1 d .
C14 C 0.2528(4) 0.1115(4) 0.6862(6) 0.059(2) Uani 1 1 d .
C15 C 0.2552(5) 0.0950(6) 0.5998(6) 0.089(3) Uani 1 1 d U
C16 C 0.3013(6) 0.0535(7) 0.5820(7) 0.111(3) Uani 1 1 d U
H16 H 0.3302 0.0363 0.6227 0.133 Uiso 1 1 calc R
C17 C 0.3026(7) 0.0383(7) 0.4983(8) 0.125(3) Uani 1 1 d U
H17 H 0.3330 0.0113 0.4835 0.150 Uiso 1 1 calc R
C18 C 0.2584(8) 0.0640(8) 0.4403(8) 0.132(4) Uani 1 1 d U
H18 H 0.2587 0.0520 0.3868 0.158 Uiso 1 1 calc R
C19 C 0.2109(8) 0.1091(8) 0.4580(8) 0.127(4) Uani 1 1 d U
H19 H 0.1829 0.1278 0.4176 0.153 Uiso 1 1 calc R
C20 C 0.2106(7) 0.1218(6) 0.5391(7) 0.106(5) Uani 1 1 d .
H20 H 0.1803 0.1488 0.5544 0.128 Uiso 1 1 calc R
C21 C 0.2888(4) 0.1617(4) 0.7219(4) 0.057(2) Uani 1 1 d .
C22 C 0.3316(4) 0.2021(4) 0.6930(5) 0.068(3) Uani 1 1 d .
C23 C 0.3508(6) 0.2023(6) 0.6061(6) 0.108(5) Uani 1 1 d .
H23A H 0.3776 0.2376 0.6002 0.162 Uiso 1 1 calc R
H23B H 0.3137 0.2052 0.5669 0.162 Uiso 1 1 calc R
H23C H 0.3729 0.1643 0.5975 0.162 Uiso 1 1 calc R
C24 C 0.3550(4) 0.2401(4) 0.7562(5) 0.056(2) Uani 1 1 d .
C25 C 0.3242(4) 0.2258(4) 0.8218(5) 0.061(2) Uani 1 1 d .
C26 C 0.3338(6) 0.2562(6) 0.9042(6) 0.113(5) Uani 1 1 d .
H26A H 0.2948 0.2737 0.9156 0.169 Uiso 1 1 calc R
H26B H 0.3646 0.2889 0.9050 0.169 Uiso 1 1 calc R
H26C H 0.3481 0.2255 0.9445 0.169 Uiso 1 1 calc R
C27 C 0.4078(4) 0.2881(4) 0.7572(5) 0.0526(19) Uani 1 1 d .
B1 B 0.2399(6) 0.1496(7) 0.8570(6) 0.078(4) Uani 1 1 d .

loop_
_atom_site_aniso_label
_atom_site_aniso_U_11
_atom_site_aniso_U_22
_atom_site_aniso_U_33
_atom_site_aniso_U_23
_atom_site_aniso_U_13
_atom_site_aniso_U_12
Cd1 0.0320(4) 0.0322(3) 0.0249(3) 0.00006(15) 0.0055(2) 0.00209(16)
F1 0.131(6) 0.150(7) 0.053(3) 0.015(3) -0.012(3) -0.093(5)
F2 0.143(6) 0.091(4) 0.155(6) -0.060(4) 0.104(5) -0.059(4)
O1 0.049(3) 0.056(3) 0.059(3) 0.009(3) -0.001(2) -0.028(2)
O2 0.047(3) 0.059(3) 0.056(3) -0.003(3) 0.001(2) -0.031(2)
O3 0.078(4) 0.078(4) 0.053(3) 0.005(3) -0.010(3) -0.053(3)
O4 0.077(4) 0.061(3) 0.064(4) -0.001(3) 0.022(3) -0.036(3)
N1 0.057(4) 0.042(3) 0.030(3) -0.001(2) 0.006(3) 0.005(3)
N2 0.081(5) 0.067(4) 0.044(3) -0.009(3) 0.021(3) -0.043(4)
N3 0.053(4) 0.060(4) 0.036(3) -0.002(3) 0.011(3) -0.031(3)
C1 0.104(9) 0.184(11) 0.032(5) -0.001(6) 0.002(5) 0.038(8)
C2 0.083(7) 0.138(9) 0.017(3) 0.009(5) 0.014(4) 0.026(6)
C3 0.180(12) 0.087(7) 0.044(5) -0.015(5) 0.009(6) 0.040(8)
C4 0.151(9) 0.056(5) 0.027(4) -0.002(3) 0.010(5) 0.031(5)
C5 0.083(6) 0.051(5) 0.045(4) 0.013(4) 0.011(4) 0.019(4)
C6 0.100(8) 0.097(8) 0.042(4) 0.018(5) 0.024(5) 0.021(6)
C7 0.042(4) 0.034(3) 0.050(4) 0.006(3) -0.004(3) -0.009(3)
C8 0.068(5) 0.069(5) 0.053(5) -0.008(4) 0.014(4) -0.030(4)
C9 0.046(4) 0.042(4) 0.045(4) 0.003(3) 0.006(3) -0.016(3)
C10 0.046(4) 0.049(4) 0.039(4) 0.013(3) -0.001(3) -0.011(3)
C11 0.055(4) 0.050(4) 0.041(4) 0.000(3) 0.001(3) -0.019(3)
C12 0.069(6) 0.059(5) 0.079(6) -0.017(4) 0.025(5) -0.033(4)
C13 0.046(4) 0.059(5) 0.044(4) -0.006(3) 0.010(3) -0.027(3)
C14 0.064(6) 0.052(4) 0.062(5) -0.010(4) 0.009(4) -0.034(4)
C15 0.097(7) 0.115(7) 0.064(5) -0.026(5) 0.039(5) -0.082(6)
C16 0.115(7) 0.143(8) 0.082(5) -0.033(5) 0.043(5) -0.066(6)
C17 0.134(8) 0.164(8) 0.086(6) -0.039(6) 0.050(5) -0.067(6)
C18 0.152(9) 0.174(9) 0.075(5) -0.028(6) 0.036(6) -0.082(7)
C19 0.144(10) 0.176(10) 0.063(6) -0.009(6) 0.020(6) -0.080(7)
C20 0.113(10) 0.155(13) 0.049(6) -0.001(6) 0.004(6) -0.073(8)
C21 0.066(5) 0.069(5) 0.038(4) -0.007(4) 0.019(4) -0.028(4)
C22 0.083(6) 0.086(6) 0.040(4) -0.005(4) 0.020(4) -0.040(5)
C23 0.152(11) 0.121(9) 0.060(6) -0.019(6) 0.052(7) -0.097(8)
C24 0.058(5) 0.061(5) 0.050(4) 0.007(4) 0.006(4) -0.027(4)
C25 0.063(5) 0.076(6) 0.043(4) -0.003(4) 0.003(4) -0.040(4)
C26 0.119(10) 0.156(12) 0.072(7) -0.045(7) 0.044(7) -0.082(9)
C27 0.053(5) 0.052(4) 0.053(4) 0.003(3) 0.006(4) -0.025(4)
B1 0.089(8) 0.098(8) 0.051(6) -0.017(6) 0.025(6) -0.064(7)

loop_
_atom_type_symbol
_atom_type_description
_atom_type_scat_dispersion_real
_atom_type_scat_dispersion_imag
_atom_type_scat_source
C C 0.0033 0.0016 'International Tables Vol C Tables 4.2.6.8 and 6.1.1.4'
H H 0.0000 0.0000 'International Tables Vol C Tables 4.2.6.8 and 6.1.1.4'
B B 0.0013 0.0007 'International Tables Vol C Tables 4.2.6.8 and 6.1.1.4'
Cd Cd -0.8075 1.2024 'International Tables Vol C Tables 4.2.6.8 and 6.1.1.4'
F F 0.0171 0.0103 'International Tables Vol C Tables 4.2.6.8 and 6.1.1.4'
N N 0.0061 0.0033 'International Tables Vol C Tables 4.2.6.8 and 6.1.1.4'
O O 0.0106 0.0060 'International Tables Vol C Tables 4.2.6.8 and 6.1.1.4'

loop_
_geom_angle_atom_site_label_1
_geom_angle_atom_site_label_2
_geom_angle_atom_site_label_3
_geom_angle
_geom_angle_site_symmetry_1
_geom_angle_site_symmetry_3
O3 Cd1 O1 173.8(2) 4_546 2_556
O3 Cd1 O4 92.3(3) 4_546 3_445
O1 Cd1 O4 90.4(2) 2_556 3_445
O3 Cd1 N1 91.5(2) 4_546 .
O1 Cd1 N1 93.4(2) 2_556 .
O4 Cd1 N1 103.1(2) 3_445 .
O3 Cd1 O2 86.2(2) 4_546 .
O1 Cd1 O2 88.3(2) 2_556 .
O4 Cd1 O2 142.4(2) 3_445 .
N1 Cd1 O2 114.5(2) . .
O3 Cd1 Cd1 82.99(15) 4_546 2_556
O1 Cd1 Cd1 92.24(14) 2_556 2_556
O4 Cd1 Cd1 75.43(15) 3_445 2_556
N1 Cd1 Cd1 174.17(14) . 2_556
O2 Cd1 Cd1 67.07(13) . 2_556
C7 O1 Cd1 111.3(4) . 2_556
C7 O2 Cd1 142.8(5) . .
C27 O3 Cd1 123.2(5) . 4_556
C27 O4 Cd1 132.0(5) . 3
C4 N1 C5 116.8(7) . .
C4 N1 Cd1 121.4(5) . .
C5 N1 Cd1 121.8(5) . .
C25 N2 C21 108.2(6) . .
C25 N2 B1 126.6(7) . .
C21 N2 B1 125.1(7) . .
C9 N3 C13 108.0(6) . .
C9 N3 B1 126.5(6) . .
C13 N3 B1 125.4(6) . .
C1 C1 C2 112.5(11) 2 .
C1 C1 H1A 109.1 2 .
C2 C1 H1A 109.1 . .
C1 C1 H1B 109.1 2 .
C2 C1 H1B 109.1 . .
H1A C1 H1B 107.8 . .
C6 C2 C3 116.1(8) . .
C6 C2 C1 122.3(10) . .
C3 C2 C1 121.6(11) . .
C2 C3 C4 119.9(9) . .
C2 C3 H3 120.0 . .
C4 C3 H3 120.0 . .
N1 C4 C3 122.9(8) . .
N1 C4 H4 118.6 . .
C3 C4 H4 118.6 . .
N1 C5 C6 122.8(8) . .
N1 C5 H5 118.6 . .
C6 C5 H5 118.6 . .
C2 C6 C5 121.5(9) . .
C2 C6 H6 119.3 . .
C5 C6 H6 119.3 . .
O2 C7 O1 126.0(6) . .
O2 C7 C10 117.1(6) . .
O1 C7 C10 117.0(6) . .
C9 C8 H8A 109.5 . .
C9 C8 H8B 109.5 . .
H8A C8 H8B 109.5 . .
C9 C8 H8C 109.5 . .
H8A C8 H8C 109.5 . .
H8B C8 H8C 109.5 . .
N3 C9 C10 110.6(6) . .
N3 C9 C8 121.2(6) . .
C10 C9 C8 128.2(6) . .
C11 C10 C9 106.8(6) . .
C11 C10 C7 126.6(7) . .
C9 C10 C7 126.5(6) . .
C10 C11 C13 107.1(6) . .
C10 C11 C12 128.1(6) . .
C13 C11 C12 124.8(6) . .
C11 C12 H12A 109.5 . .
C11 C12 H12B 109.5 . .
H12A C12 H12B 109.5 . .
C11 C12 H12C 109.5 . .
H12A C12 H12C 109.5 . .
H12B C12 H12C 109.5 . .
N3 C13 C14 120.9(7) . .
N3 C13 C11 107.4(6) . .
C14 C13 C11 131.5(7) . .
C21 C14 C13 120.4(8) . .
C21 C14 C15 119.9(7) . .
C13 C14 C15 119.7(7) . .
C16 C15 C20 122.5(11) . .
C16 C15 C14 118.4(12) . .
C20 C15 C14 119.1(12) . .
C15 C16 C17 117.4(14) . .
C15 C16 H16 121.3 . .
C17 C16 H16 121.3 . .
C18 C17 C16 119.3(15) . .
C18 C17 H17 120.3 . .
C16 C17 H17 120.3 . .
C17 C18 C19 123.8(13) . .
C17 C18 H18 118.1 . .
C19 C18 H18 118.1 . .
C20 C19 C18 115.0(16) . .
C20 C19 H19 122.5 . .
C18 C19 H19 122.5 . .
C19 C20 C15 121.9(16) . .
C19 C20 H20 119.0 . .
C15 C20 H20 119.1 . .
C22 C21 C14 132.6(7) . .
C22 C21 N2 107.1(7) . .
C14 C21 N2 120.3(7) . .
C24 C22 C21 106.9(7) . .
C24 C22 C23 126.8(7) . .
C21 C22 C23 126.3(7) . .
C22 C23 H23A 109.5 . .
C22 C23 H23B 109.5 . .
H23A C23 H23B 109.5 . .
C22 C23 H23C 109.5 . .
H23A C23 H23C 109.5 . .
H23B C23 H23C 109.5 . .
C22 C24 C25 108.2(6) . .
C22 C24 C27 126.8(7) . .
C25 C24 C27 124.9(7) . .
N2 C25 C24 109.5(7) . .
N2 C25 C26 123.4(7) . .
C24 C25 C26 127.1(7) . .
C25 C26 H26A 109.5 . .
C25 C26 H26B 109.5 . .
H26A C26 H26B 109.5 . .
C25 C26 H26C 109.5 . .
H26A C26 H26C 109.5 . .
H26B C26 H26C 109.5 . .
O3 C27 O4 125.9(7) . .
O3 C27 C24 116.4(6) . .
O4 C27 C24 117.6(7) . .
F1 B1 F2 111.2(9) . .
F1 B1 N3 109.3(10) . .
F2 B1 N3 109.9(9) . .
F1 B1 N2 109.8(9) . .
F2 B1 N2 109.1(10) . .
N3 B1 N2 107.4(7) . .

loop_
_geom_bond_atom_site_label_1
_geom_bond_atom_site_label_2
_geom_bond_distance
_geom_bond_site_symmetry_2
Cd1 O3 2.196(5) 4_546
Cd1 O1 2.204(4) 2_556
Cd1 O4 2.219(5) 3_445
Cd1 N1 2.261(6) .
Cd1 O2 2.283(5) .
Cd1 Cd1 3.0348(10) 2_556
F1 B1 1.373(15) .
F2 B1 1.408(16) .
O1 C7 1.284(8) .
O1 Cd1 2.205(4) 2_556
O2 C7 1.233(8) .
O3 C27 1.237(9) .
O3 Cd1 2.196(5) 4_556
O4 C27 1.249(9) .
O4 Cd1 2.219(5) 3
N1 C4 1.305(9) .
N1 C5 1.319(9) .
N2 C25 1.317(9) .
N2 C21 1.409(9) .
N2 B1 1.547(11) .
N3 C9 1.320(8) .
N3 C13 1.387(9) .
N3 B1 1.546(12) .
C1 C1 1.44(2) 2
C1 C2 1.511(11) .
C1 H1A 0.9700 .
C1 H1B 0.9700 .
C2 C6 1.350(15) .
C2 C3 1.359(14) .
C3 C4 1.395(11) .
C3 H3 0.9300 .
C4 H4 0.9300 .
C5 C6 1.362(11) .
C5 H5 0.9300 .
C6 H6 0.9300 .
C7 C10 1.489(9) .
C8 C9 1.527(10) .
C8 H8A 0.9600 .
C8 H8B 0.9600 .
C8 H8C 0.9600 .
C9 C10 1.404(10) .
C10 C11 1.363(10) .
C11 C13 1.424(9) .
C11 C12 1.550(10) .
C12 H12A 0.9600 .
C12 H12B 0.9600 .
C12 H12C 0.9600 .
C13 C14 1.412(11) .
C14 C21 1.407(11) .
C14 C15 1.491(13) .
C15 C16 1.390(18) .
C15 C20 1.415(18) .
C16 C17 1.438(15) .
C16 H16 0.9300 .
C17 C18 1.37(2) .
C17 H17 0.9300 .
C18 C19 1.46(2) .
C18 H18 0.9300 .
C19 C20 1.381(17) .
C19 H19 0.9300 .
C20 H20 0.9300 .
C21 C22 1.393(10) .
C22 C24 1.369(11) .
C22 C23 1.560(11) .
C23 H23A 0.9600 .
C23 H23B 0.9600 .
C23 H23C 0.9600 .
C24 C25 1.385(10) .
C24 C27 1.527(10) .
C25 C26 1.509(12) .
C26 H26A 0.9600 .
C26 H26B 0.9600 .
C26 H26C 0.9600 .

loop_
_geom_torsion_atom_site_label_1
_geom_torsion_atom_site_label_2
_geom_torsion_atom_site_label_3
_geom_torsion_atom_site_label_4
_geom_torsion
_geom_torsion_site_symmetry_1
O3 Cd1 O2 C7 -90.5(9) 4_546
O1 Cd1 O2 C7 86.7(9) 2_556
O4 Cd1 O2 C7 -1.8(11) 3_445
N1 Cd1 O2 C7 179.6(8) .
Cd1 Cd1 O2 C7 -6.5(8) 2_556
O3 Cd1 N1 C4 31.2(8) 4_546
O1 Cd1 N1 C4 -152.6(8) 2_556
O4 Cd1 N1 C4 -61.4(8) 3_445
O2 Cd1 N1 C4 117.7(7) .
Cd1 Cd1 N1 C4 14(2) 2_556
O3 Cd1 N1 C5 -146.8(7) 4_546
O1 Cd1 N1 C5 29.4(7) 2_556
O4 Cd1 N1 C5 120.5(6) 3_445
O2 Cd1 N1 C5 -60.3(7) .
Cd1 Cd1 N1 C5 -164.5(13) 2_556
C1 C1 C2 C6 100.6(10) 2
C1 C1 C2 C3 -78.2(13) 2
C6 C2 C3 C4 0.9(19) .
C1 C2 C3 C4 179.7(12) .
C5 N1 C4 C3 -1.1(16) .
Cd1 N1 C4 C3 -179.2(10) .
C2 C3 C4 N1 0(2) .
C4 N1 C5 C6 1.7(14) .
Cd1 N1 C5 C6 179.8(7) .
C3 C2 C6 C5 -0.3(17) .
C1 C2 C6 C5 -179.1(10) .
N1 C5 C6 C2 -1.0(16) .
Cd1 O2 C7 O1 1.7(14) .
Cd1 O2 C7 C10 -178.1(6) .
Cd1 O1 C7 O2 6.4(10) 2_556
Cd1 O1 C7 C10 -173.8(5) 2_556
C13 N3 C9 C10 0.8(9) .
B1 N3 C9 C10 178.4(10) .
C13 N3 C9 C8 -179.4(7) .
B1 N3 C9 C8 -1.7(14) .
N3 C9 C10 C11 0.3(9) .
C8 C9 C10 C11 -179.6(8) .
N3 C9 C10 C7 -176.5(7) .
C8 C9 C10 C7 3.6(13) .
O2 C7 C10 C11 -15.4(11) .
O1 C7 C10 C11 164.8(7) .
O2 C7 C10 C9 160.7(7) .
O1 C7 C10 C9 -19.1(11) .
C9 C10 C11 C13 -1.1(9) .
C7 C10 C11 C13 175.6(7) .
C9 C10 C11 C12 177.6(8) .
C7 C10 C11 C12 -5.6(13) .
C9 N3 C13 C14 173.8(8) .
B1 N3 C13 C14 -3.9(15) .
C9 N3 C13 C11 -1.4(9) .
B1 N3 C13 C11 -179.1(10) .
C10 C11 C13 N3 1.6(9) .
C12 C11 C13 N3 -177.2(8) .
C10 C11 C13 C14 -173.0(9) .
C12 C11 C13 C14 8.2(15) .
N3 C13 C14 C21 6.3(14) .
C11 C13 C14 C21 -179.8(9) .
N3 C13 C14 C15 -173.7(10) .
C11 C13 C14 C15 0.2(17) .
C21 C14 C15 C16 87.9(13) .
C13 C14 C15 C16 -92.1(12) .
C21 C14 C15 C20 -92.3(12) .
C13 C14 C15 C20 87.6(12) .
C20 C15 C16 C17 0.1(15) .
C14 C15 C16 C17 179.8(9) .
C15 C16 C17 C18 -1.1(17) .
C16 C17 C18 C19 3(2) .
C17 C18 C19 C20 -4(2) .
C18 C19 C20 C15 2.7(17) .
C16 C15 C20 C19 -1.0(16) .
C14 C15 C20 C19 179.2(10) .
C13 C14 C21 C22 177.6(10) .
C15 C14 C21 C22 -2.4(19) .
C13 C14 C21 N2 -2.5(15) .
C15 C14 C21 N2 177.5(10) .
C25 N2 C21 C22 -1.8(11) .
B1 N2 C21 C22 176.0(10) .
C25 N2 C21 C14 178.3(9) .
B1 N2 C21 C14 -3.9(16) .
C14 C21 C22 C24 -176.8(11) .
N2 C21 C22 C24 3.3(11) .
C14 C21 C22 C23 1(2) .
N2 C21 C22 C23 -178.7(11) .
C21 C22 C24 C25 -3.6(12) .
C23 C22 C24 C25 178.4(11) .
C21 C22 C24 C27 174.0(8) .
C23 C22 C24 C27 -4.0(18) .
C21 N2 C25 C24 -0.4(11) .
B1 N2 C25 C24 -178.2(10) .
C21 N2 C25 C26 -178.9(10) .
B1 N2 C25 C26 3.3(17) .
C22 C24 C25 N2 2.5(12) .
C27 C24 C25 N2 -175.1(8) .
C22 C24 C25 C26 -179.0(11) .
C27 C24 C25 C26 3.3(16) .
Cd1 O3 C27 O4 2.5(14) 4_556
Cd1 O3 C27 C24 -176.2(6) 4_556
Cd1 O4 C27 O3 4.6(15) 3
Cd1 O4 C27 C24 -176.6(5) 3
C22 C24 C27 O3 -157.9(10) .
C25 C24 C27 O3 19.3(14) .
C22 C24 C27 O4 23.3(14) .
C25 C24 C27 O4 -159.6(9) .
C9 N3 B1 F1 61.9(14) .
C13 N3 B1 F1 -120.9(9) .
C9 N3 B1 F2 -60.4(13) .
C13 N3 B1 F2 116.8(9) .
C9 N3 B1 N2 -179.0(8) .
C13 N3 B1 N2 -1.8(16) .
C25 N2 B1 F1 -58.1(15) .
C21 N2 B1 F1 124.4(10) .
C25 N2 B1 F2 64.0(13) .
C21 N2 B1 F2 -113.5(10) .
C25 N2 B1 N3 -176.9(9) .
C21 N2 B1 N3 5.6(16) .

loop_
_platon_squeeze_void_nr
_platon_squeeze_void_average_x
_platon_squeeze_void_average_y
_platon_squeeze_void_average_z
_platon_squeeze_void_volume
_platon_squeeze_void_count_electrons
1 0.500 0.000 -0.004 1509.0 138.2
2 0.000 0.500 -0.013 1509.0 138.2
